data_7156839
loop_
_publ_author_name
'Wang, Cui'
'Wen, Dongwa'
'Chen, Hui'
'Deng, Yabo'
'Liu, Xueting'
'Liu, Xin'
'Wang, Li'
'Gao, Fengyun'
'Guo, Yifei'
'Sun, Mengmeng'
'Wang, Kairong'
'Yan, Wenjin'

_publ_section_title
;
 The catalytic asymmetric synthesis of CF<sub>3</sub>-containing
 spiro-oxindole-pyrrolidine-pyrazolone compounds through
 squaramide-catalyzed 1,3-dipolar cycloaddition.
;
_journal_issue 22
_journal_name_full 'Organic &amp; biomolecular chemistry'
_journal_page_first 5514
_journal_page_last 5519
_journal_paper_doi 10.1039/c9ob00720b
_journal_volume 17
_journal_year 2019
_chemical_formula_sum 'C33 H23 Cl F3 N4 O2'
_chemical_formula_weight 600.00
_space_group_crystal_system triclinic
_space_group_IT_number 2
_space_group_name_Hall '-P 1'
_space_group_name_H-M_alt 'P -1'
_symmetry_space_group_name_Hall '-P 1'
_symmetry_space_group_name_H-M 'P -1'
_atom_sites_solution_hydrogens geom
_audit_creation_method SHELXL-2014/7
_audit_update_record
;
2018-12-26 deposited with the CCDC.    2019-05-09 downloaded from the CCDC.
;
_cell_angle_alpha 105.902(2)
_cell_angle_beta 108.629(2)
_cell_angle_gamma 106.656(2)
_cell_formula_units_Z 2
_cell_length_a 10.1089(5)
_cell_length_b 12.9197(6)
_cell_length_c 14.1096(7)
_cell_measurement_reflns_used 9936
_cell_measurement_temperature 150(2)
_cell_measurement_theta_max 66.58
_cell_measurement_theta_min 3.61
_cell_volume 1531.34(14)
_computing_cell_refinement 'Bruker SMART'
_computing_data_collection 'Bruker SMART APEX II'
_computing_data_reduction 'Bruker SAINT'
_computing_molecular_graphics SHELXTL
_computing_publication_material SHELXTL
_computing_structure_refinement 'SHELXL-2014/7 (Sheldrick, 2014)'
_computing_structure_solution 'SHELXL-2014/7 (Sheldrick, 2014)'
_diffrn_ambient_temperature 150(2)
_diffrn_detector_area_resol_mean 'fine-focus sealed tube'
_diffrn_measured_fraction_theta_full 0.988
_diffrn_measured_fraction_theta_max 0.988
_diffrn_measurement_device_type 'Bruker APEX II area detector'
_diffrn_measurement_method '\w scan'
_diffrn_radiation_type CuK\a
_diffrn_radiation_wavelength 1.54178
_diffrn_reflns_av_R_equivalents 0.0650
_diffrn_reflns_av_unetI/netI 0.0428
_diffrn_reflns_Laue_measured_fraction_full 0.988
_diffrn_reflns_Laue_measured_fraction_max 0.988
_diffrn_reflns_limit_h_max 12
_diffrn_reflns_limit_h_min -12
_diffrn_reflns_limit_k_max 15
_diffrn_reflns_limit_k_min -15
_diffrn_reflns_limit_l_max 16
_diffrn_reflns_limit_l_min -16
_diffrn_reflns_number 27781
_diffrn_reflns_point_group_measured_fraction_full 0.988
_diffrn_reflns_point_group_measured_fraction_max 0.988
_diffrn_reflns_theta_full 67.021
_diffrn_reflns_theta_max 67.021
_diffrn_reflns_theta_min 3.611
_exptl_absorpt_coefficient_mu 1.569
_exptl_absorpt_correction_type multi-scan
_exptl_absorpt_process_details SADABS
_exptl_crystal_colour colorless
_exptl_crystal_density_diffrn 1.301
_exptl_crystal_description block
_exptl_crystal_F_000 618
_exptl_crystal_size_max 0.300
_exptl_crystal_size_mid 0.280
_exptl_crystal_size_min 0.200
_exptl_transmission_factor_max 0.7452
_exptl_transmission_factor_min 0.3820
_platon_squeeze_details
;
;
_refine_diff_density_max 0.669
_refine_diff_density_min -0.340
_refine_diff_density_rms 0.064
_refine_ls_extinction_method none
_refine_ls_goodness_of_fit_ref 1.001
_refine_ls_hydrogen_treatment constr
_refine_ls_matrix_type full
_refine_ls_number_parameters 389
_refine_ls_number_reflns 5387
_refine_ls_number_restraints 0
_refine_ls_restrained_S_all 1.001
_refine_ls_R_factor_all 0.0533
_refine_ls_R_factor_gt 0.0474
_refine_ls_shift/su_max 0.001
_refine_ls_shift/su_mean 0.000
_refine_ls_structure_factor_coef Fsqd
_refine_ls_weighting_details 'w=1/[\s^2^(Fo^2^)+(0.1000P)^2^+0.3899P] where P=(Fo^2^+2Fc^2^)/3'
_refine_ls_weighting_scheme calc
_refine_ls_wR_factor_gt 0.1395
_refine_ls_wR_factor_ref 0.1455
_reflns_Friedel_coverage 0.000
_reflns_number_gt 4717
_reflns_number_total 5387
_reflns_threshold_expression 'I > 2\s(I)'
_cod_data_source_file c9ob00720b2.cif
_cod_data_source_block 20180308_WANGCui_C32HO2N4F3Cl__a
_cod_depositor_comments
;
The following automatic conversions were performed:

'_exptl_absorpt_correction_type' value 'Multi-scan' changed to
'multi-scan' according to
/home/data/users/saulius/crontab/automatic-downloads/rss-feeds/RSC/lib/dictionaries/cif_core.dic
dictionary named 'cif_core.dic' version 2.4.2 from 2011-04-26.

Automatic conversion script
Id: cif_fix_values 4973 2017-02-22 13:04:09Z antanas 

 Adding full bibliography for 7156837--7156839.cif.
;
_cod_original_cell_volume 1531.34(13)
_cod_database_code 7156839
_shelx_shelxl_version_number 2014/7
_shelx_space_group_comment
;
The symmetry employed for this shelxl refinement is uniquely defined
by the following loop, which should always be used as a source of
symmetry information in preference to the above space-group names.
They are only intended as comments.
;
_shelx_estimated_absorpt_t_min 0.650
_shelx_estimated_absorpt_t_max 0.744

loop_
_space_group_symop_operation_xyz
'x, y, z'
'-x, -y, -z'

loop_
_atom_site_label
_atom_site_type_symbol
_atom_site_fract_x
_atom_site_fract_y
_atom_site_fract_z
_atom_site_U_iso_or_equiv
_atom_site_adp_type
_atom_site_occupancy
_atom_site_site_symmetry_order
_atom_site_calc_flag
_atom_site_refinement_flags_posn
_atom_site_refinement_flags_adp
C1 C 0.8374(2) 0.88949(17) 0.25736(18) 0.0308(4) Uani 1 1 d . .
C2 C 0.8666(3) 0.8639(2) 0.1668(2) 0.0430(5) Uani 1 1 d . .
H2 H 0.8004 0.7928 0.1038 0.052 Uiso 1 1 calc R U
C3 C 0.9946(3) 0.9439(2) 0.1690(3) 0.0567(7) Uani 1 1 d . .
H3 H 1.0164 0.9264 0.1072 0.068 Uiso 1 1 calc R U
C4 C 1.0903(3) 1.0480(2) 0.2593(3) 0.0551(7) Uani 1 1 d . .
H4 H 1.1766 1.1024 0.2594 0.066 Uiso 1 1 calc R U
C5 C 1.0601(3) 1.0727(2) 0.3497(2) 0.0479(6) Uani 1 1 d . .
H5 H 1.1262 1.1443 0.4123 0.057 Uiso 1 1 calc R U
C6 C 0.9347(2) 0.99433(18) 0.34986(19) 0.0362(5) Uani 1 1 d . .
H6 H 0.9145 1.0114 0.4124 0.043 Uiso 1 1 calc R U
C7 C 0.63069(19) 0.69129(15) 0.20385(14) 0.0208(4) Uani 1 1 d . .
C8 C 0.51445(19) 0.65384(15) 0.24883(14) 0.0198(4) Uani 1 1 d . .
C9 C 0.5450(2) 0.77261(15) 0.32949(14) 0.0227(4) Uani 1 1 d . .
C10 C 0.4622(2) 0.80039(15) 0.39573(15) 0.0235(4) Uani 1 1 d . .
C11 C 0.4757(2) 0.76889(18) 0.48348(17) 0.0318(4) Uani 1 1 d . .
H11 H 0.5357 0.7261 0.5004 0.038 Uiso 1 1 calc R U
C12 C 0.4017(3) 0.79998(19) 0.54645(18) 0.0356(5) Uani 1 1 d . .
H12 H 0.4116 0.7789 0.6070 0.043 Uiso 1 1 calc R U
C13 C 0.3135(2) 0.86144(18) 0.52192(18) 0.0344(5) Uani 1 1 d . .
H13 H 0.2634 0.8829 0.5658 0.041 Uiso 1 1 calc R U
C14 C 0.2980(2) 0.89173(18) 0.43359(18) 0.0342(5) Uani 1 1 d . .
H14 H 0.2364 0.9333 0.4162 0.041 Uiso 1 1 calc R U
C15 C 0.3723(2) 0.86136(17) 0.37061(16) 0.0294(4) Uani 1 1 d . .
H15 H 0.3618 0.8823 0.3099 0.035 Uiso 1 1 calc R U
C16 C 0.34905(19) 0.58172(15) 0.15331(14) 0.0206(4) Uani 1 1 d . .
C17 C 0.22552(19) 0.57176(15) 0.19854(14) 0.0227(4) Uani 1 1 d . .
C18 C 0.2980(2) 0.63235(16) 0.07114(14) 0.0241(4) Uani 1 1 d . .
C19 C 0.3531(2) 0.65740(18) -0.00113(16) 0.0306(4) Uani 1 1 d . .
H19 H 0.4426 0.6476 -0.0013 0.037 Uiso 1 1 calc R U
C20 C 0.2756(3) 0.6974(2) -0.07422(17) 0.0381(5) Uani 1 1 d . .
H20 H 0.3131 0.7155 -0.1241 0.046 Uiso 1 1 calc R U
C21 C 0.1441(3) 0.7107(2) -0.07427(18) 0.0405(5) Uani 1 1 d . .
H21 H 0.0917 0.7368 -0.1252 0.049 Uiso 1 1 calc R U
C22 C 0.0878(2) 0.68696(19) -0.00197(17) 0.0345(5) Uani 1 1 d . .
H22 H -0.0018 0.6968 -0.0019 0.041 Uiso 1 1 calc R U
C23 C 0.1665(2) 0.64814(16) 0.07054(15) 0.0255(4) Uani 1 1 d . .
C24 C 0.0013(2) 0.6217(2) 0.17227(17) 0.0341(5) Uani 1 1 d . .
H24A H -0.0909 0.5911 0.1040 0.051 Uiso 1 1 calc R U
H24B H 0.0262 0.7041 0.2151 0.051 Uiso 1 1 calc R U
H24C H -0.0170 0.5746 0.2144 0.051 Uiso 1 1 calc R U
C25 C 0.4647(2) 0.44907(16) 0.18613(14) 0.0229(4) Uani 1 1 d . .
H25 H 0.5478 0.4486 0.1624 0.028 Uiso 1 1 calc R U
C26 C 0.53071(19) 0.55844(15) 0.29397(14) 0.0213(4) Uani 1 1 d . .
H26 H 0.4567 0.5445 0.3269 0.026 Uiso 1 1 calc R U
C27 C 0.6861(2) 0.58517(15) 0.38020(14) 0.0222(4) Uani 1 1 d . .
C28 C 0.8192(2) 0.61284(19) 0.36504(16) 0.0303(4) Uani 1 1 d . .
H28 H 0.8147 0.6145 0.2972 0.036 Uiso 1 1 calc R U
C29 C 0.9589(2) 0.6382(2) 0.44791(17) 0.0347(5) Uani 1 1 d . .
H29 H 1.0496 0.6582 0.4373 0.042 Uiso 1 1 calc R U
C30 C 0.9640(2) 0.63384(18) 0.54523(16) 0.0301(4) Uani 1 1 d . .
C31 C 0.8340(2) 0.60254(18) 0.56183(16) 0.0303(4) Uani 1 1 d . .
H31 H 0.8384 0.5970 0.6284 0.036 Uiso 1 1 calc R U
C32 C 0.6967(2) 0.57928(17) 0.47905(15) 0.0264(4) Uani 1 1 d . .
H32 H 0.6065 0.5586 0.4902 0.032 Uiso 1 1 calc R U
C33 C 0.3983(2) 0.33394(17) 0.19584(16) 0.0310(4) Uani 1 1 d . .
Cl1 Cl 1.13940(6) 0.66826(6) 0.64981(4) 0.04534(19) Uani 1 1 d . .
F1 F 0.50859(16) 0.31650(11) 0.26466(12) 0.0531(4) Uani 1 1 d . .
F2 F 0.33802(17) 0.24206(10) 0.09997(11) 0.0491(4) Uani 1 1 d . .
F3 F 0.29076(17) 0.32560(11) 0.23079(13) 0.0515(4) Uani 1 1 d . .
N1 N 0.70755(18) 0.81099(13) 0.25905(13) 0.0264(3) Uani 1 1 d . .
N2 N 0.65288(19) 0.85801(14) 0.33347(13) 0.0289(4) Uani 1 1 d . .
N3 N 0.12854(17) 0.61440(14) 0.14752(13) 0.0255(3) Uani 1 1 d . .
N4 N 0.34564(16) 0.46318(13) 0.10451(12) 0.0230(3) Uani 1 1 d . .
O1 O 0.21442(14) 0.53141(12) 0.26534(11) 0.0285(3) Uani 1 1 d . .
O2 O 0.65209(14) 0.62787(11) 0.13326(10) 0.0246(3) Uani 1 1 d . .

loop_
_atom_site_aniso_label
_atom_site_aniso_U_11
_atom_site_aniso_U_22
_atom_site_aniso_U_33
_atom_site_aniso_U_23
_atom_site_aniso_U_13
_atom_site_aniso_U_12
C1 0.0297(10) 0.0262(9) 0.0423(12) 0.0147(9) 0.0189(9) 0.0143(8)
C2 0.0482(13) 0.0347(11) 0.0490(14) 0.0136(10) 0.0319(11) 0.0116(10)
C3 0.0664(17) 0.0486(14) 0.0748(19) 0.0299(14) 0.0530(16) 0.0194(13)
C4 0.0481(14) 0.0370(13) 0.087(2) 0.0272(13) 0.0414(15) 0.0109(11)
C5 0.0369(12) 0.0303(11) 0.0687(17) 0.0127(11) 0.0232(12) 0.0100(10)
C6 0.0321(11) 0.0296(10) 0.0442(12) 0.0097(9) 0.0167(10) 0.0137(9)
C7 0.0196(8) 0.0238(8) 0.0200(9) 0.0082(7) 0.0065(7) 0.0129(7)
C8 0.0172(8) 0.0224(8) 0.0185(8) 0.0054(7) 0.0064(7) 0.0106(7)
C9 0.0223(9) 0.0250(9) 0.0196(9) 0.0063(7) 0.0067(7) 0.0132(7)
C10 0.0221(9) 0.0214(8) 0.0214(9) 0.0023(7) 0.0078(7) 0.0093(7)
C11 0.0364(11) 0.0372(11) 0.0297(10) 0.0143(9) 0.0161(9) 0.0228(9)
C12 0.0434(12) 0.0405(11) 0.0314(11) 0.0155(9) 0.0207(9) 0.0222(10)
C13 0.0337(11) 0.0344(11) 0.0350(11) 0.0055(9) 0.0211(9) 0.0151(9)
C14 0.0315(10) 0.0329(10) 0.0397(12) 0.0095(9) 0.0155(9) 0.0198(9)
C15 0.0321(10) 0.0312(10) 0.0263(10) 0.0097(8) 0.0121(8) 0.0174(8)
C16 0.0179(8) 0.0238(8) 0.0185(9) 0.0050(7) 0.0064(7) 0.0114(7)
C17 0.0175(8) 0.0247(9) 0.0186(9) 0.0035(7) 0.0041(7) 0.0081(7)
C18 0.0253(9) 0.0265(9) 0.0191(9) 0.0068(7) 0.0061(7) 0.0150(7)
C19 0.0310(10) 0.0418(11) 0.0251(10) 0.0136(9) 0.0121(8) 0.0226(9)
C20 0.0473(13) 0.0507(13) 0.0288(11) 0.0228(10) 0.0178(10) 0.0286(11)
C21 0.0474(13) 0.0520(13) 0.0339(11) 0.0243(10) 0.0133(10) 0.0341(11)
C22 0.0354(11) 0.0417(11) 0.0306(11) 0.0135(9) 0.0099(9) 0.0272(9)
C23 0.0244(9) 0.0288(9) 0.0204(9) 0.0061(7) 0.0059(7) 0.0148(7)
C24 0.0256(10) 0.0446(12) 0.0348(11) 0.0113(9) 0.0144(9) 0.0211(9)
C25 0.0193(8) 0.0258(9) 0.0219(9) 0.0079(7) 0.0054(7) 0.0123(7)
C26 0.0187(8) 0.0241(9) 0.0202(9) 0.0082(7) 0.0060(7) 0.0113(7)
C27 0.0210(9) 0.0243(9) 0.0210(9) 0.0090(7) 0.0064(7) 0.0120(7)
C28 0.0226(9) 0.0469(11) 0.0237(10) 0.0162(9) 0.0089(8) 0.0166(9)
C29 0.0207(9) 0.0500(12) 0.0321(11) 0.0180(10) 0.0091(8) 0.0141(9)
C30 0.0235(9) 0.0370(10) 0.0231(10) 0.0113(8) 0.0023(8) 0.0132(8)
C31 0.0303(10) 0.0387(11) 0.0234(10) 0.0157(8) 0.0088(8) 0.0164(9)
C32 0.0229(9) 0.0318(10) 0.0258(10) 0.0125(8) 0.0105(8) 0.0122(8)
C33 0.0305(10) 0.0272(10) 0.0296(10) 0.0099(8) 0.0060(8) 0.0137(8)
Cl1 0.0257(3) 0.0705(4) 0.0314(3) 0.0245(3) 0.0013(2) 0.0172(3)
F1 0.0509(8) 0.0378(7) 0.0577(9) 0.0271(7) 0.0012(7) 0.0188(6)
F2 0.0615(9) 0.0254(6) 0.0395(7) 0.0034(5) 0.0102(6) 0.0126(6)
F3 0.0569(9) 0.0380(7) 0.0756(10) 0.0286(7) 0.0434(8) 0.0184(6)
N1 0.0273(8) 0.0253(8) 0.0285(8) 0.0079(7) 0.0162(7) 0.0114(7)
N2 0.0306(9) 0.0272(8) 0.0292(9) 0.0066(7) 0.0156(7) 0.0138(7)
N3 0.0203(7) 0.0334(8) 0.0245(8) 0.0092(7) 0.0090(6) 0.0165(7)
N4 0.0200(7) 0.0245(8) 0.0219(8) 0.0063(6) 0.0046(6) 0.0134(6)
O1 0.0236(7) 0.0378(7) 0.0256(7) 0.0132(6) 0.0106(5) 0.0141(6)
O2 0.0250(6) 0.0283(7) 0.0216(6) 0.0078(5) 0.0105(5) 0.0140(5)

loop_
_atom_type_symbol
_atom_type_description
_atom_type_scat_dispersion_real
_atom_type_scat_dispersion_imag
_atom_type_scat_source
C C 0.0181 0.0091 'International Tables Vol C Tables 4.2.6.8 and 6.1.1.4'
H H 0.0000 0.0000 'International Tables Vol C Tables 4.2.6.8 and 6.1.1.4'
Cl Cl 0.3639 0.7018 'International Tables Vol C Tables 4.2.6.8 and 6.1.1.4'
F F 0.0727 0.0534 'International Tables Vol C Tables 4.2.6.8 and 6.1.1.4'
N N 0.0311 0.0180 'International Tables Vol C Tables 4.2.6.8 and 6.1.1.4'
O O 0.0492 0.0322 'International Tables Vol C Tables 4.2.6.8 and 6.1.1.4'

loop_
_geom_angle_atom_site_label_1
_geom_angle_atom_site_label_2
_geom_angle_atom_site_label_3
_geom_angle
C2 C1 C6 120.5(2)
C2 C1 N1 121.14(19)
C6 C1 N1 118.39(19)
C1 C2 C3 119.0(2)
C1 C2 H2 120.5
C3 C2 H2 120.5
C4 C3 C2 121.0(2)
C4 C3 H3 119.5
C2 C3 H3 119.5
C3 C4 C5 119.6(2)
C3 C4 H4 120.2
C5 C4 H4 120.2
C6 C5 C4 120.4(2)
C6 C5 H5 119.8
C4 C5 H5 119.8
C5 C6 C1 119.5(2)
C5 C6 H6 120.2
C1 C6 H6 120.2
O2 C7 N1 126.58(17)
O2 C7 C8 127.60(16)
N1 C7 C8 105.82(14)
C9 C8 C7 100.59(14)
C9 C8 C26 117.36(14)
C7 C8 C26 112.70(13)
C9 C8 C16 116.63(13)
C7 C8 C16 110.29(14)
C26 C8 C16 99.72(13)
N2 C9 C10 118.64(16)
N2 C9 C8 112.60(16)
C10 C9 C8 128.65(16)
C11 C10 C15 119.68(17)
C11 C10 C9 121.07(16)
C15 C10 C9 119.24(17)
C12 C11 C10 119.78(18)
C12 C11 H11 120.1
C10 C11 H11 120.1
C13 C12 C11 120.4(2)
C13 C12 H12 119.8
C11 C12 H12 119.8
C12 C13 C14 120.03(19)
C12 C13 H13 120.0
C14 C13 H13 120.0
C13 C14 C15 119.81(19)
C13 C14 H14 120.1
C15 C14 H14 120.1
C14 C15 C10 120.26(19)
C14 C15 H15 119.9
C10 C15 H15 119.9
N4 C16 C18 113.65(14)
N4 C16 C17 109.48(14)
C18 C16 C17 101.69(13)
N4 C16 C8 103.58(13)
C18 C16 C8 117.66(15)
C17 C16 C8 110.82(14)
O1 C17 N3 125.43(16)
O1 C17 C16 126.91(16)
N3 C17 C16 107.64(15)
C19 C18 C23 119.50(17)
C19 C18 C16 131.54(16)
C23 C18 C16 108.87(16)
C18 C19 C20 119.17(18)
C18 C19 H19 120.4
C20 C19 H19 120.4
C21 C20 C19 120.2(2)
C21 C20 H20 119.9
C19 C20 H20 119.9
C22 C21 C20 121.44(19)
C22 C21 H21 119.3
C20 C21 H21 119.3
C21 C22 C23 117.63(19)
C21 C22 H22 121.2
C23 C22 H22 121.2
C22 C23 N3 127.96(18)
C22 C23 C18 122.00(19)
N3 C23 C18 109.97(15)
N3 C24 H24A 109.5
N3 C24 H24B 109.5
H24A C24 H24B 109.5
N3 C24 H24C 109.5
H24A C24 H24C 109.5
H24B C24 H24C 109.5
N4 C25 C33 110.27(15)
N4 C25 C26 106.48(13)
C33 C25 C26 113.23(16)
N4 C25 H25 108.9
C33 C25 H25 108.9
C26 C25 H25 108.9
C27 C26 C25 116.50(14)
C27 C26 C8 118.05(14)
C25 C26 C8 100.56(13)
C27 C26 H26 107.0
C25 C26 H26 107.0
C8 C26 H26 107.0
C32 C27 C28 117.65(16)
C32 C27 C26 118.75(16)
C28 C27 C26 123.59(16)
C27 C28 C29 120.92(18)
C27 C28 H28 119.5
C29 C28 H28 119.5
C30 C29 C28 119.18(18)
C30 C29 H29 120.4
C28 C29 H29 120.4
C31 C30 C29 121.59(17)
C31 C30 Cl1 119.23(15)
C29 C30 Cl1 119.18(15)
C30 C31 C32 118.29(18)
C30 C31 H31 120.9
C32 C31 H31 120.9
C31 C32 C27 122.30(17)
C31 C32 H32 118.9
C27 C32 H32 118.9
F3 C33 F2 107.10(17)
F3 C33 F1 107.17(17)
F2 C33 F1 105.54(15)
F3 C33 C25 114.68(16)
F2 C33 C25 111.22(17)
F1 C33 C25 110.62(16)
C7 N1 N2 112.57(15)
C7 N1 C1 129.48(16)
N2 N1 C1 117.76(15)
C9 N2 N1 108.39(15)
C17 N3 C23 111.77(15)
C17 N3 C24 122.59(16)
C23 N3 C24 125.64(16)
C25 N4 C16 108.66(13)

loop_
_geom_bond_atom_site_label_1
_geom_bond_atom_site_label_2
_geom_bond_distance
C1 C2 1.376(3)
C1 C6 1.398(3)
C1 N1 1.422(2)
C2 C3 1.391(3)
C2 H2 0.9500
C3 C4 1.377(4)
C3 H3 0.9500
C4 C5 1.380(4)
C4 H4 0.9500
C5 C6 1.378(3)
C5 H5 0.9500
C6 H6 0.9500
C7 O2 1.226(2)
C7 N1 1.366(2)
C7 C8 1.528(2)
C8 C9 1.514(2)
C8 C26 1.559(2)
C8 C16 1.568(2)
C9 N2 1.283(2)
C9 C10 1.480(2)
C10 C11 1.385(3)
C10 C15 1.389(3)
C11 C12 1.383(3)
C11 H11 0.9500
C12 C13 1.380(3)
C12 H12 0.9500
C13 C14 1.382(3)
C13 H13 0.9500
C14 C15 1.383(3)
C14 H14 0.9500
C15 H15 0.9500
C16 N4 1.482(2)
C16 C18 1.505(2)
C16 C17 1.564(2)
C17 O1 1.215(2)
C17 N3 1.363(2)
C18 C19 1.376(3)
C18 C23 1.399(3)
C19 C20 1.397(3)
C19 H19 0.9500
C20 C21 1.389(3)
C20 H20 0.9500
C21 C22 1.379(3)
C21 H21 0.9500
C22 C23 1.386(3)
C22 H22 0.9500
C23 N3 1.395(3)
C24 N3 1.457(2)
C24 H24A 0.9800
C24 H24B 0.9800
C24 H24C 0.9800
C25 N4 1.471(2)
C25 C33 1.510(3)
C25 C26 1.546(2)
C25 H25 1.0000
C26 C27 1.518(2)
C26 H26 1.0000
C27 C32 1.389(3)
C27 C28 1.390(3)
C28 C29 1.393(3)
C28 H28 0.9500
C29 C30 1.375(3)
C29 H29 0.9500
C30 C31 1.374(3)
C30 Cl1 1.7423(18)
C31 C32 1.384(3)
C31 H31 0.9500
C32 H32 0.9500
C33 F3 1.319(2)
C33 F2 1.338(2)
C33 F1 1.345(2)
N1 N2 1.411(2)

loop_
_geom_torsion_atom_site_label_1
_geom_torsion_atom_site_label_2
_geom_torsion_atom_site_label_3
_geom_torsion_atom_site_label_4
_geom_torsion
C6 C1 C2 C3 0.2(4)
N1 C1 C2 C3 179.7(2)
C1 C2 C3 C4 -0.9(4)
C2 C3 C4 C5 0.9(4)
C3 C4 C5 C6 -0.3(4)
C4 C5 C6 C1 -0.3(4)
C2 C1 C6 C5 0.4(3)
N1 C1 C6 C5 -179.07(19)
O2 C7 C8 C9 -178.68(16)
N1 C7 C8 C9 1.61(17)
O2 C7 C8 C26 55.5(2)
N1 C7 C8 C26 -124.19(15)
O2 C7 C8 C16 -55.0(2)
N1 C7 C8 C16 125.34(15)
C7 C8 C9 N2 -1.13(19)
C26 C8 C9 N2 121.47(17)
C16 C8 C9 N2 -120.36(17)
C7 C8 C9 C10 174.92(17)
C26 C8 C9 C10 -62.5(2)
C16 C8 C9 C10 55.7(2)
N2 C9 C10 C11 -112.4(2)
C8 C9 C10 C11 71.8(3)
N2 C9 C10 C15 66.2(2)
C8 C9 C10 C15 -109.6(2)
C15 C10 C11 C12 -1.0(3)
C9 C10 C11 C12 177.54(18)
C10 C11 C12 C13 0.5(3)
C11 C12 C13 C14 0.4(3)
C12 C13 C14 C15 -0.7(3)
C13 C14 C15 C10 0.1(3)
C11 C10 C15 C14 0.7(3)
C9 C10 C15 C14 -177.85(18)
C9 C8 C16 N4 -168.35(15)
C7 C8 C16 N4 77.78(16)
C26 C8 C16 N4 -40.95(16)
C9 C8 C16 C18 65.3(2)
C7 C8 C16 C18 -48.55(19)
C26 C8 C16 C18 -167.28(15)
C9 C8 C16 C17 -51.0(2)
C7 C8 C16 C17 -164.90(14)
C26 C8 C16 C17 76.37(16)
N4 C16 C17 O1 56.9(2)
C18 C16 C17 O1 177.36(17)
C8 C16 C17 O1 -56.8(2)
N4 C16 C17 N3 -121.79(15)
C18 C16 C17 N3 -1.28(18)
C8 C16 C17 N3 124.58(15)
N4 C16 C18 C19 -58.9(3)
C17 C16 C18 C19 -176.5(2)
C8 C16 C18 C19 62.3(3)
N4 C16 C18 C23 117.52(16)
C17 C16 C18 C23 -0.02(18)
C8 C16 C18 C23 -121.23(17)
C23 C18 C19 C20 -0.4(3)
C16 C18 C19 C20 175.69(19)
C18 C19 C20 C21 -0.5(3)
C19 C20 C21 C22 1.0(4)
C20 C21 C22 C23 -0.5(3)
C21 C22 C23 N3 -177.25(19)
C21 C22 C23 C18 -0.4(3)
C19 C18 C23 C22 0.9(3)
C16 C18 C23 C22 -176.04(17)
C19 C18 C23 N3 178.25(17)
C16 C18 C23 N3 1.3(2)
N4 C25 C26 C27 -161.31(15)
C33 C25 C26 C27 77.3(2)
N4 C25 C26 C8 -32.45(17)
C33 C25 C26 C8 -153.79(14)
C9 C8 C26 C27 -61.3(2)
C7 C8 C26 C27 54.8(2)
C16 C8 C26 C27 171.76(14)
C9 C8 C26 C25 170.82(14)
C7 C8 C26 C25 -73.03(17)
C16 C8 C26 C25 43.90(15)
C25 C26 C27 C32 -116.01(19)
C8 C26 C27 C32 124.14(18)
C25 C26 C27 C28 62.5(2)
C8 C26 C27 C28 -57.4(2)
C32 C27 C28 C29 -2.4(3)
C26 C27 C28 C29 179.09(18)
C27 C28 C29 C30 1.0(3)
C28 C29 C30 C31 1.5(3)
C28 C29 C30 Cl1 -178.79(17)
C29 C30 C31 C32 -2.4(3)
Cl1 C30 C31 C32 177.93(15)
C30 C31 C32 C27 0.8(3)
C28 C27 C32 C31 1.6(3)
C26 C27 C32 C31 -179.89(17)
N4 C25 C33 F3 -63.0(2)
C26 C25 C33 F3 56.2(2)
N4 C25 C33 F2 58.8(2)
C26 C25 C33 F2 177.93(15)
N4 C25 C33 F1 175.70(15)
C26 C25 C33 F1 -65.1(2)
O2 C7 N1 N2 178.60(16)
C8 C7 N1 N2 -1.69(19)
O2 C7 N1 C1 -6.6(3)
C8 C7 N1 C1 173.08(18)
C2 C1 N1 C7 28.0(3)
C6 C1 N1 C7 -152.50(19)
C2 C1 N1 N2 -157.46(19)
C6 C1 N1 N2 22.0(3)
C10 C9 N2 N1 -176.29(15)
C8 C9 N2 N1 0.2(2)
C7 N1 N2 C9 1.0(2)
C1 N1 N2 C9 -174.44(16)
O1 C17 N3 C23 -176.49(17)
C16 C17 N3 C23 2.2(2)
O1 C17 N3 C24 3.1(3)
C16 C17 N3 C24 -178.20(16)
C22 C23 N3 C17 174.88(19)
C18 C23 N3 C17 -2.3(2)
C22 C23 N3 C24 -4.7(3)
C18 C23 N3 C24 178.14(17)
C33 C25 N4 C16 130.04(16)
C26 C25 N4 C16 6.83(19)
C18 C16 N4 C25 150.54(15)
C17 C16 N4 C25 -96.53(16)
C8 C16 N4 C25 21.71(18)

loop_
_platon_squeeze_void_nr
_platon_squeeze_void_average_x
_platon_squeeze_void_average_y
_platon_squeeze_void_average_z
_platon_squeeze_void_volume
_platon_squeeze_void_count_electrons
_platon_squeeze_void_content
1 0.500 1.000 1.000 199 36 ' '
